data_7713663
loop_
_publ_author_name
'Wydra, Karol Piotr'
'Kinzhybalo, Vasyl'
'Lisowski, Jerzy'

_publ_section_title
;
 Solid State Structures and Solution Behaviour of Tetranuclear
 Lanthanide(III) Carbonate-Bridged Coordination Compounds of Chiral 3+3
 Amine Macrocycle
;
_journal_name_full 'Dalton Transactions'
_journal_paper_doi 10.1039/D3DT01948A
_journal_year 2023
_chemical_absolute_configuration rmad
_chemical_formula_moiety
'[Eu4, (C45 H64 N6 O3)2, (C O3)2, (N O3)2, (H2 O)4]0.5, [Eu4, (C45 H63 N6 O3)2, (C O3)2, (N O3)2, (H2 O)4]0.5, (N O3), 6.1(C H4 O), 7.7(H2 O)'
_chemical_formula_sum 'C98.1 H174.8 Eu4 N15 O38.8'
_chemical_formula_weight 2793.16
_space_group_crystal_system monoclinic
_space_group_IT_number 5
_space_group_name_Hall 'C 2y'
_space_group_name_H-M_alt 'C 1 2 1'
_atom_sites_solution_hydrogens mixed
_atom_sites_solution_primary isomor
_atom_sites_solution_secondary difmap
_audit_creation_method SHELXL-2018/3
_audit_update_record
;
2023-07-28 deposited with the CCDC.	2023-08-07 downloaded from the CCDC.
;
_cell_angle_alpha 90
_cell_angle_beta 103.93(2)
_cell_angle_gamma 90
_cell_formula_units_Z 2
_cell_length_a 20.085(3)
_cell_length_b 16.869(2)
_cell_length_c 19.367(2)
_cell_measurement_reflns_used 35663
_cell_measurement_temperature 100(2)
_cell_measurement_theta_max 74.8060
_cell_measurement_theta_min 2.3660
_cell_volume 6368.8(15)
_computing_cell_refinement 'CrysAlisPro 1.171.42.72a (Rigaku OD, 2022)'
_computing_data_collection 'CrysAlisPro 1.171.42.72a (Rigaku OD, 2022)'
_computing_data_reduction 'CrysAlisPro 1.171.42.72a (Rigaku OD, 2022)'
_computing_structure_refinement 'SHELXL-2018/3 (Sheldrick, 2018)'
_diffrn_ambient_temperature 100(2)
_diffrn_detector 'Hybrid Pixel Array Detector'
_diffrn_detector_area_resol_mean 10.0000
_diffrn_detector_type 'HyPix-Arc 150'
_diffrn_measured_fraction_theta_full 1.000
_diffrn_measured_fraction_theta_max 0.987
_diffrn_measurement_device 'four-circle diffractometer'
_diffrn_measurement_device_type 'XtaLAB Synergy R, DW system, HyPix-Arc 150'
_diffrn_measurement_method '\w scans'
_diffrn_radiation_monochromator mirror
_diffrn_radiation_type CuK\a
_diffrn_radiation_wavelength 1.5418
_diffrn_reflns_av_R_equivalents 0.0279
_diffrn_reflns_av_unetI/netI 0.0220
_diffrn_reflns_Laue_measured_fraction_full 1.000
_diffrn_reflns_Laue_measured_fraction_max 0.987
_diffrn_reflns_limit_h_max 25
_diffrn_reflns_limit_h_min -22
_diffrn_reflns_limit_k_max 20
_diffrn_reflns_limit_k_min -20
_diffrn_reflns_limit_l_max 23
_diffrn_reflns_limit_l_min -24
_diffrn_reflns_number 55479
_diffrn_reflns_point_group_measured_fraction_full 0.997
_diffrn_reflns_point_group_measured_fraction_max 0.973
_diffrn_reflns_theta_full 67.000
_diffrn_reflns_theta_max 75.741
_diffrn_reflns_theta_min 2.350
_diffrn_source 'Rotating-anode X-ray tube'
_diffrn_source_type 'Rigaku (Cu) X-ray Source'
_exptl_absorpt_coefficient_mu 14.550
_exptl_absorpt_correction_T_max 0.644
_exptl_absorpt_correction_T_min 0.306
_exptl_absorpt_correction_type gaussian
_exptl_absorpt_process_details
;
CrysAlisPro 1.171.42.72a (Rigaku Oxford Diffraction, 2022)
Numerical absorption correction based on gaussian integration over
a multifaceted crystal model
Empirical absorption correction using spherical harmonics,
implemented in SCALE3 ABSPACK scaling algorithm.
;
_exptl_crystal_colour yellow
_exptl_crystal_density_diffrn 1.457
_exptl_crystal_description block
_exptl_crystal_F_000 2862
_exptl_crystal_size_max 0.119
_exptl_crystal_size_mid 0.089
_exptl_crystal_size_min 0.049
_refine_diff_density_max 0.612
_refine_diff_density_min -0.979
_refine_diff_density_rms 0.105
_refine_ls_abs_structure_details
;
 Flack x determined using 5464 quotients [(I+)-(I-)]/[(I+)+(I-)]
 (Parsons, Flack and Wagner, Acta Cryst. B69 (2013) 249-259).
;
_refine_ls_abs_structure_Flack -0.009(2)
_refine_ls_extinction_method none
_refine_ls_goodness_of_fit_ref 1.086
_refine_ls_hydrogen_treatment constr
_refine_ls_matrix_type full
_refine_ls_number_parameters 839
_refine_ls_number_reflns 12922
_refine_ls_number_restraints 37
_refine_ls_restrained_S_all 1.089
_refine_ls_R_factor_all 0.0340
_refine_ls_R_factor_gt 0.0326
_refine_ls_shift/su_max 0.002
_refine_ls_shift/su_mean 0.000
_refine_ls_structure_factor_coef Fsqd
_refine_ls_weighting_details 'w=1/[\s^2^(Fo^2^)+(0.0776P)^2^] where P=(Fo^2^+2Fc^2^)/3'
_refine_ls_weighting_scheme calc
_refine_ls_wR_factor_gt 0.0991
_refine_ls_wR_factor_ref 0.0999
_reflns_Friedel_coverage 0.904
_reflns_Friedel_fraction_full 0.994
_reflns_Friedel_fraction_max 0.958
_reflns_number_gt 12310
_reflns_number_total 12922
_reflns_threshold_expression 'I > 2\s(I)'
_cod_data_source_file d3dt01948a2.cif
_cod_data_source_block wydr11eua
_cod_original_sg_symbol_H-M 'C 2'
_cod_original_formula_sum 'C98.10 H174.80 Eu4 N15 O38.80'
_cod_database_code 7713663
_shelx_shelxl_version_number 2018/3
_shelx_space_group_comment
;
The symmetry employed for this shelxl refinement is uniquely defined
by the following loop, which should always be used as a source of
symmetry information in preference to the above space-group names.
They are only intended as comments.
;
_shelx_estimated_absorpt_t_min 0.276
_shelx_estimated_absorpt_t_max 0.536

loop_
_space_group_symop_operation_xyz
'x, y, z'
'-x, y, -z'
'x+1/2, y+1/2, z'
'-x+1/2, y+1/2, -z'

loop_
_atom_site_label
_atom_site_type_symbol
_atom_site_fract_x
_atom_site_fract_y
_atom_site_fract_z
_atom_site_U_iso_or_equiv
_atom_site_adp_type
_atom_site_occupancy
_atom_site_site_symmetry_order
_atom_site_calc_flag
_atom_site_refinement_flags_posn
_atom_site_refinement_flags_adp
_atom_site_refinement_flags_occupancy
_atom_site_disorder_assembly
_atom_site_disorder_group
Eu1 Eu 0.60905(2) 0.36911(2) 0.73600(2) 0.02115(9) Uani 1 1 d . . . . .
Eu2 Eu 0.44773(2) 0.36530(2) 0.57997(2) 0.01838(9) Uani 1 1 d . . . . .
O1 O 0.5665(2) 0.4219(2) 0.82464(19) 0.0275(8) Uani 1 1 d . . . . .
O2 O 0.52009(19) 0.2888(2) 0.6755(2) 0.0235(7) Uani 1 1 d . . . . .
O3 O 0.51396(19) 0.4447(2) 0.6725(2) 0.0220(7) Uani 1 1 d . . . . .
N1 N 0.6686(2) 0.2384(3) 0.7094(2) 0.0255(9) Uani 1 1 d . . . . .
H1 H 0.707782 0.257816 0.690518 0.031 Uiso 1 1 calc R U . . .
N2 N 0.3668(2) 0.2784(3) 0.6440(2) 0.0265(9) Uani 1 1 d . . . . .
H2 H 0.348106 0.235707 0.608808 0.032 Uiso 1 1 calc R U . . .
N3 N 0.3568(2) 0.4429(3) 0.6276(2) 0.0250(9) Uani 1 1 d . . . . .
H3 H 0.346315 0.492461 0.598713 0.030 Uiso 1 1 calc R U . . .
N4 N 0.6556(2) 0.5263(3) 0.7279(2) 0.0259(9) Uani 1 1 d . . . . .
H4 H 0.695212 0.515527 0.706351 0.031 Uiso 1 1 calc R U . . .
N5 N 0.5986(3) 0.5768(3) 0.8495(3) 0.0326(10) Uani 1 1 d . . . . .
H5A H 0.576758 0.544909 0.813202 0.039 Uiso 0.5 1 calc R U P . .
H5B H 0.587175 0.627616 0.835986 0.039 Uiso 1 1 calc R U . . .
N9 N 0.6332(2) 0.2651(3) 0.8400(2) 0.0276(9) Uani 1 1 d . . . . .
H9N H 0.672799 0.287190 0.876462 0.033 Uiso 1 1 calc R U . . .
C1 C 0.5741(3) 0.2648(3) 0.8751(3) 0.0310(11) Uani 1 1 d . . . . .
H1A H 0.530311 0.267087 0.838386 0.037 Uiso 1 1 calc R U . . .
H1B H 0.574735 0.215273 0.902599 0.037 Uiso 1 1 calc R U . . .
C2 C 0.5766(3) 0.4119(3) 0.8949(3) 0.0263(10) Uani 1 1 d . . . . .
C3 C 0.5820(3) 0.4773(3) 0.9412(3) 0.0293(11) Uani 1 1 d . . . . .
C4 C 0.5927(3) 0.4646(4) 1.0141(3) 0.0326(12) Uani 1 1 d . . . . .
H4A H 0.597753 0.509254 1.044895 0.039 Uiso 1 1 calc R U . . .
C5 C 0.5963(3) 0.3897(4) 1.0434(3) 0.0351(13) Uani 1 1 d . . . . .
C6 C 0.5889(3) 0.3240(4) 0.9972(3) 0.0311(11) Uani 1 1 d . . . . .
H6 H 0.590238 0.271899 1.016103 0.037 Uiso 1 1 calc R U . . .
C7 C 0.5794(3) 0.3347(3) 0.9237(3) 0.0299(11) Uani 1 1 d . . . . .
C8 C 0.6057(3) 0.3769(5) 1.1226(3) 0.0413(14) Uani 1 1 d . . . . .
H8A H 0.650543 0.397366 1.148026 0.062 Uiso 1 1 calc R U . . .
H8B H 0.603080 0.320090 1.132298 0.062 Uiso 1 1 calc R U . . .
H8C H 0.569441 0.404932 1.138748 0.062 Uiso 1 1 calc R U . . .
C9 C 0.6550(3) 0.1842(3) 0.8246(3) 0.0300(12) Uani 1 1 d . . . . .
H9 H 0.613416 0.153023 0.800952 0.036 Uiso 1 1 calc R U . . .
C10 C 0.6918(4) 0.1412(4) 0.8921(3) 0.0410(15) Uani 1 1 d . . . . .
H10A H 0.659185 0.132599 0.922460 0.049 Uiso 1 1 calc R U . . .
H10B H 0.729499 0.175058 0.918883 0.049 Uiso 1 1 calc R U . . .
C11 C 0.7213(5) 0.0614(4) 0.8772(4) 0.0504(18) Uani 1 1 d . . . . .
H11A H 0.747051 0.037664 0.922535 0.060 Uiso 1 1 calc R U . . .
H11B H 0.683269 0.024972 0.855638 0.060 Uiso 1 1 calc R U . . .
C12 C 0.7686(4) 0.0706(4) 0.8273(4) 0.0451(16) Uani 1 1 d . . . . .
H12A H 0.785252 0.017905 0.816480 0.054 Uiso 1 1 calc R U . . .
H12B H 0.808767 0.103212 0.850293 0.054 Uiso 1 1 calc R U . . .
C13 C 0.7296(3) 0.1104(4) 0.7586(3) 0.0346(13) Uani 1 1 d . . . . .
H13A H 0.760595 0.116515 0.726133 0.041 Uiso 1 1 calc R U . . .
H13B H 0.690842 0.076198 0.734702 0.041 Uiso 1 1 calc R U . . .
C14 C 0.7024(3) 0.1912(4) 0.7728(3) 0.0301(11) Uani 1 1 d . . . . .
H14 H 0.743118 0.222706 0.798284 0.036 Uiso 1 1 calc R U . . .
C15 C 0.6267(3) 0.1910(3) 0.6492(3) 0.0258(10) Uani 1 1 d . . . . .
H15A H 0.613123 0.225162 0.606491 0.031 Uiso 1 1 calc R U . . .
H15B H 0.654889 0.147002 0.637807 0.031 Uiso 1 1 calc R U . . .
C16 C 0.5641(3) 0.1581(3) 0.6669(3) 0.0248(11) Uani 1 1 d . . . . .
C17 C 0.5530(4) 0.0766(4) 0.6703(4) 0.0373(13) Uani 1 1 d . . . . .
H17 H 0.585826 0.041364 0.659330 0.045 Uiso 1 1 calc R U . . .
C18 C 0.4962(4) 0.0450(4) 0.6891(5) 0.0505(18) Uani 1 1 d . . . . .
C19 C 0.4469(4) 0.0964(4) 0.7025(4) 0.0424(15) Uani 1 1 d . . . . .
H19 H 0.407514 0.075641 0.715068 0.051 Uiso 1 1 calc R U . . .
C20 C 0.4546(3) 0.1787(3) 0.6976(3) 0.0296(12) Uani 1 1 d . . . . .
C49 C 0.5139(3) 0.2097(3) 0.6804(3) 0.0243(10) Uani 1 1 d . . . . .
C22 C 0.4880(5) -0.0440(4) 0.6945(7) 0.079(3) Uani 1 1 d . . . . .
H22A H 0.480546 -0.057213 0.741375 0.119 Uiso 1 1 calc R U . . .
H22B H 0.529578 -0.070466 0.688356 0.119 Uiso 1 1 calc R U . . .
H22C H 0.448534 -0.061717 0.657394 0.119 Uiso 1 1 calc R U . . .
C23 C 0.4013(3) 0.2348(4) 0.7095(3) 0.0302(12) Uani 1 1 d . . . . .
H23A H 0.422966 0.273485 0.746578 0.036 Uiso 1 1 calc R U . . .
H23B H 0.366476 0.204943 0.727390 0.036 Uiso 1 1 calc R U . . .
C24 C 0.3048(3) 0.3184(3) 0.6564(3) 0.0301(11) Uani 1 1 d . . . . .
H24 H 0.313266 0.330819 0.708315 0.036 Uiso 1 1 calc R U . . .
C25 C 0.2402(3) 0.2672(4) 0.6357(4) 0.0376(14) Uani 1 1 d . . . . .
H25A H 0.231488 0.253694 0.584534 0.045 Uiso 1 1 calc R U . . .
H25B H 0.247972 0.217093 0.663056 0.045 Uiso 1 1 calc R U . . .
C26 C 0.1773(4) 0.3086(4) 0.6495(5) 0.0492(17) Uani 1 1 d . . . . .
H26A H 0.183243 0.316023 0.701356 0.059 Uiso 1 1 calc R U . . .
H26B H 0.136264 0.275138 0.631778 0.059 Uiso 1 1 calc R U . . .
C27 C 0.1670(3) 0.3891(4) 0.6123(4) 0.0431(15) Uani 1 1 d . . . . .
H27A H 0.154737 0.381024 0.560102 0.052 Uiso 1 1 calc R U . . .
H27B H 0.128503 0.417234 0.625296 0.052 Uiso 1 1 calc R U . . .
C28 C 0.2312(3) 0.4396(4) 0.6327(4) 0.0355(13) Uani 1 1 d . . . . .
H28A H 0.241449 0.451423 0.684299 0.043 Uiso 1 1 calc R U . . .
H28B H 0.223426 0.490520 0.606591 0.043 Uiso 1 1 calc R U . . .
C29 C 0.2924(3) 0.3965(3) 0.6153(3) 0.0270(10) Uani 1 1 d . . . . .
H29 H 0.279117 0.382885 0.563537 0.032 Uiso 1 1 calc R U . . .
C30 C 0.3853(3) 0.4673(3) 0.7025(3) 0.0271(11) Uani 1 1 d . . . . .
H30A H 0.409245 0.421980 0.730250 0.032 Uiso 1 1 calc R U . . .
H30B H 0.347730 0.484270 0.724130 0.032 Uiso 1 1 calc R U . . .
C31 C 0.4349(3) 0.5347(3) 0.7044(3) 0.0252(10) Uani 1 1 d . . . . .
C32 C 0.4177(3) 0.6118(3) 0.7184(3) 0.0343(12) Uani 1 1 d . . . . .
H32 H 0.375636 0.620848 0.731509 0.041 Uiso 1 1 calc R U . . .
C33 C 0.4596(3) 0.6758(4) 0.7141(4) 0.0396(14) Uani 1 1 d . . . . .
C34 C 0.5212(3) 0.6602(3) 0.6949(3) 0.0329(12) Uani 1 1 d . . . . .
H34 H 0.550239 0.703321 0.690165 0.039 Uiso 1 1 calc R U . . .
C35 C 0.5417(3) 0.5829(3) 0.6823(3) 0.0240(10) Uani 1 1 d . . . . .
C36 C 0.4969(3) 0.5193(3) 0.6866(3) 0.0226(10) Uani 1 1 d . . . . .
C37 C 0.4390(4) 0.7590(4) 0.7258(5) 0.057(2) Uani 1 1 d . . . . .
H37A H 0.477966 0.787166 0.755983 0.086 Uiso 1 1 calc R U . . .
H37B H 0.400757 0.758242 0.749091 0.086 Uiso 1 1 calc R U . . .
H37C H 0.424644 0.786220 0.679849 0.086 Uiso 1 1 calc R U . . .
C38 C 0.6091(3) 0.5654(3) 0.6668(3) 0.0266(10) Uani 1 1 d . . . . .
H38A H 0.602306 0.530552 0.624534 0.032 Uiso 1 1 calc R U . . .
H38B H 0.630225 0.615436 0.655754 0.032 Uiso 1 1 calc R U . . .
C39 C 0.6892(3) 0.5843(3) 0.7840(3) 0.0261(11) Uani 1 1 d . . . . .
H39 H 0.670482 0.637950 0.768160 0.031 Uiso 1 1 calc R U . . .
C40 C 0.7660(3) 0.5867(4) 0.7901(3) 0.0336(12) Uani 1 1 d . . . . .
H40A H 0.774447 0.600947 0.743377 0.040 Uiso 1 1 calc R U . . .
H40B H 0.785617 0.533341 0.803079 0.040 Uiso 1 1 calc R U . . .
C41 C 0.8023(4) 0.6466(5) 0.8459(3) 0.0454(16) Uani 1 1 d . . . . .
H41A H 0.785003 0.700577 0.831717 0.055 Uiso 1 1 calc R U . . .
H41B H 0.852180 0.645733 0.849042 0.055 Uiso 1 1 calc R U . . .
C42 C 0.7892(4) 0.6262(5) 0.9185(3) 0.0520(19) Uani 1 1 d . . . . .
H42A H 0.808918 0.573502 0.934007 0.062 Uiso 1 1 calc R U . . .
H42B H 0.811985 0.665840 0.954117 0.062 Uiso 1 1 calc R U . . .
C43 C 0.7131(4) 0.6255(5) 0.9142(3) 0.0442(16) Uani 1 1 d . . . . .
H43A H 0.694675 0.679754 0.903588 0.053 Uiso 1 1 calc R U . . .
H43B H 0.705596 0.609803 0.961029 0.053 Uiso 1 1 calc R U . . .
C44 C 0.6734(3) 0.5680(4) 0.8565(3) 0.0289(11) Uani 1 1 d . . . . .
H44 H 0.687098 0.512319 0.871203 0.035 Uiso 1 1 calc R U . . .
C45 C 0.5697(3) 0.5590(3) 0.9126(3) 0.0347(12) Uani 1 1 d . . . . .
H45A H 0.589649 0.596880 0.951073 0.042 Uiso 1 1 calc R U . . .
H45B H 0.519547 0.568440 0.898856 0.042 Uiso 1 1 calc R U . . .
O4 O 0.65227(17) 0.3866(2) 0.63357(17) 0.0259(8) Uani 1 1 d . . . . .
O5 O 0.55576(15) 0.3691(3) 0.54893(16) 0.0245(6) Uani 1 1 d . . . . .
O6 O 0.65481(16) 0.3685(3) 0.52011(17) 0.0276(7) Uani 1 1 d . . . . .
C46 C 0.6228(2) 0.3752(3) 0.5696(2) 0.0231(9) Uani 1 1 d . . . . .
O1W O 0.7285(2) 0.3836(3) 0.7966(2) 0.0397(10) Uani 1 1 d . . . . .
H1WA H 0.753902 0.378016 0.768206 0.060 Uiso 1 1 d R U . . .
H1WB H 0.751971 0.366477 0.835646 0.060 Uiso 1 1 d R U . . .
O10W O 0.3148(3) 0.9163(5) 0.7112(5) 0.088(2) Uani 1 1 d . . . . .
H10C H 0.307472 0.877557 0.683028 0.132 Uiso 1 1 d R U . . .
H10D H 0.299712 0.955646 0.685685 0.132 Uiso 1 1 d R U . . .
O2W O 0.4462(2) 0.2291(2) 0.5326(2) 0.0284(8) Uani 0.5 1 d . . P A 1
H2W1 H 0.482507 0.220878 0.519333 0.043 Uiso 0.5 1 d R U P A 1
H2W2 H 0.412296 0.223770 0.497748 0.043 Uiso 0.5 1 d R U P A 1
O11W O 0.7703(9) 0.5442(10) 0.6121(7) 0.120(5) Uani 0.7 1 d . . P B 1
H11C H 0.746569 0.515125 0.631992 0.180 Uiso 0.7 1 d R U P B 1
H11D H 0.742320 0.562852 0.576435 0.180 Uiso 0.7 1 d R U P B 1
O3M O 0.8517(7) 0.6124(8) 0.5281(7) 0.072(4) Uani 0.5 1 d D U P C 1
H3M H 0.824413 0.598642 0.552625 0.108 Uiso 0.5 1 d R U P C 1
C3M C 0.8903(11) 0.5425(9) 0.5147(11) 0.090(7) Uani 0.5 1 d D U P C 1
H3MA H 0.931241 0.536082 0.553761 0.135 Uiso 0.5 1 d R U P C 1
H3MB H 0.904099 0.549657 0.469888 0.135 Uiso 0.5 1 d R U P C 1
H3MC H 0.861389 0.495264 0.511547 0.135 Uiso 0.5 1 d R U P C 1
O7 O 0.4462(2) 0.2291(2) 0.5326(2) 0.0284(8) Uani 0.5 1 d . . P A 2
O8 O 0.4385(8) 0.1043(6) 0.5014(7) 0.063(3) Uani 0.5 1 d . . P A 2
O9 O 0.3520(7) 0.1617(9) 0.5299(7) 0.058(3) Uani 0.5 1 d . . P A 2
N6 N 0.4127(6) 0.1660(7) 0.5216(6) 0.038(3) Uani 0.5 1 d . . P A 2
O3W O 0.4468(2) 0.5056(2) 0.5322(2) 0.0303(8) Uani 0.5 1 d . . P A 1
H3W1 H 0.476792 0.509900 0.508737 0.046 Uiso 0.5 1 d R U P A 1
H3W2 H 0.408004 0.515550 0.505668 0.046 Uiso 0.5 1 d R U P A 1
O10 O 0.4468(2) 0.5056(2) 0.5322(2) 0.0303(8) Uani 0.5 1 d . . P A 2
O11 O 0.4391(6) 0.6313(6) 0.5021(6) 0.053(3) Uani 0.5 1 d . . P A 2
O12 O 0.3506(6) 0.5711(8) 0.5210(7) 0.057(3) Uani 0.5 1 d . . P A 2
N7 N 0.4125(6) 0.5717(6) 0.5211(5) 0.031(2) Uani 0.5 1 d . . P A 2
O8W O 0.2940(16) 0.848(2) 0.5867(18) 0.084(10) Uiso 0.25 1 d . . P D 2
O9W O 0.2604(6) 0.6527(8) 0.5787(6) 0.060(3) Uani 0.5 1 d . . P E 2
H9WA H 0.225064 0.652737 0.546884 0.091 Uiso 0.5 1 d R U P E 2
H9WB H 0.284775 0.615697 0.572770 0.091 Uiso 0.5 1 d R U P E 2
O11X O 0.750(2) 0.529(3) 0.573(3) 0.117(14) Uiso 0.25 1 d . . P F 2
H11E H 0.716104 0.541664 0.537711 0.176 Uiso 0.25 1 d R U P F 2
H11F H 0.786494 0.544372 0.559674 0.176 Uiso 0.25 1 d R U P F 2
O5M O 0.3911(8) 0.7790(10) 0.5362(9) 0.091(4) Uani 0.5 1 d D U P G -2
H5M H 0.379904 0.747841 0.501575 0.137 Uiso 0.5 1 calc R U P G -2
C5M C 0.4564(11) 0.8134(16) 0.5372(16) 0.122(10) Uani 0.5 1 d D U P G -2
H5MA H 0.465252 0.809362 0.489732 0.183 Uiso 0.5 1 calc R U P G -2
H5MB H 0.492250 0.785121 0.571597 0.183 Uiso 0.5 1 calc R U P G -2
H5MC H 0.456295 0.869334 0.550884 0.183 Uiso 0.5 1 calc R U P G -2
O13 O 0.5717(15) 0.7406(14) 0.8758(14) 0.078(9) Uani 0.5 1 d . . P H 1
O14 O 0.5912(8) 0.8695(10) 0.8588(8) 0.100(5) Uani 0.5 1 d . . P H 1
O15 O 0.6398(12) 0.7829(12) 0.8095(9) 0.114(7) Uani 0.5 1 d . . P H 1
N8 N 0.6009(10) 0.8014(8) 0.8465(9) 0.074(5) Uani 0.5 1 d . . P H 1
O1M O 0.7701(3) 0.3368(4) 0.9323(3) 0.0408(14) Uani 0.75 1 d . . P I 1
H1M H 0.796983 0.298713 0.946000 0.061 Uiso 0.75 1 d R U P I 1
C1M C 0.7692(5) 0.3858(6) 0.9906(5) 0.049(2) Uani 0.75 1 d . . P I 1
H1MA H 0.810532 0.418885 1.001312 0.073 Uiso 0.75 1 calc R U P I 1
H1MB H 0.768115 0.352941 1.032025 0.073 Uiso 0.75 1 calc R U P I 1
H1MC H 0.728461 0.419721 0.979096 0.073 Uiso 0.75 1 calc R U P I 1
O2M O 0.3735(5) 0.7304(6) 0.9706(5) 0.048(2) Uani 0.5 1 d D U P J 1
H2M H 0.391312 0.756727 1.007183 0.072 Uiso 0.5 1 d R U P J 1
C2M C 0.4200(9) 0.7165(13) 0.9317(9) 0.073(5) Uani 0.5 1 d D U P J 1
H2MB H 0.445684 0.765236 0.928441 0.110 Uiso 0.5 1 calc R U P J 1
H2MC H 0.396249 0.699213 0.883773 0.110 Uiso 0.5 1 calc R U P J 1
H2MD H 0.451866 0.674975 0.954651 0.110 Uiso 0.5 1 calc R U P J 1
O4M O 0.2766(5) 0.8030(7) 0.6013(6) 0.069(3) Uani 0.6 1 d D U P K 1
H4M H 0.240592 0.823077 0.576187 0.104 Uiso 0.6 1 calc R U P K 1
C4M C 0.2857(14) 0.7262(9) 0.5757(12) 0.113(7) Uani 0.6 1 d D U P K 1
H4MA H 0.250548 0.716335 0.531778 0.170 Uiso 0.6 1 calc R U P K 1
H4MB H 0.281481 0.686775 0.611581 0.170 Uiso 0.6 1 calc R U P K 1
H4MC H 0.331267 0.722303 0.566054 0.170 Uiso 0.6 1 calc R U P K 1
O6M O 0.475(4) 0.892(5) 0.936(4) 0.11(3) Uiso 0.1 1 d D . P L 1
H6M H 0.492905 0.853443 0.918962 0.161 Uiso 0.1 1 calc R U P L 1
C6M C 0.432(5) 0.939(6) 0.878(5) 0.07(2) Uiso 0.1 1 d D . P L 1
H6MA H 0.389028 0.952595 0.889808 0.098 Uiso 0.1 1 calc R U P L 1
H6MB H 0.422668 0.907803 0.833714 0.098 Uiso 0.1 1 calc R U P L 1
H6MC H 0.456710 0.987478 0.871158 0.098 Uiso 0.1 1 calc R U P L 1
O4W O 0.5612(19) 0.7347(17) 0.8695(16) 0.106(12) Uani 0.5 1 d . . P M 2
H4WA H 0.577599 0.755375 0.835836 0.159 Uiso 0.5 1 d R U P M 2
H4WB H 0.543371 0.770624 0.885230 0.159 Uiso 0.5 1 d R U P M 2
O5W O 0.641(3) 0.866(5) 0.813(3) 0.067(13) Uiso 0.1 1 d . . P N 2
O6W O 0.415(3) 0.765(3) 0.891(3) 0.117(15) Uani 0.2 1 d . U P O 2
O7W O 0.4090(15) 0.9202(16) 0.8398(12) 0.076(8) Uani 0.25 1 d . . P P 2
O12W O 0.786(4) 0.380(5) 0.923(4) 0.07(2) Uiso 0.1 1 d . . P Q 2
O7M O 0.532(3) 0.033(4) 0.896(4) 0.074(17) Uiso 0.1 1 d D . P R -2
H7M H 0.544960 -0.010264 0.915640 0.112 Uiso 0.1 1 d R U P R -2
C7M C 0.469(5) 0.058(9) 0.917(8) 0.11(5) Uiso 0.1 1 d D . P R -2
H7MB H 0.475458 0.110588 0.938475 0.170 Uiso 0.1 1 calc R U P R -2
H7MC H 0.458290 0.019766 0.950662 0.170 Uiso 0.1 1 calc R U P R -2
H7MA H 0.430602 0.059665 0.874153 0.170 Uiso 0.1 1 calc R U P R -2

loop_
_atom_site_aniso_label
_atom_site_aniso_U_11
_atom_site_aniso_U_22
_atom_site_aniso_U_33
_atom_site_aniso_U_23
_atom_site_aniso_U_13
_atom_site_aniso_U_12
Eu1 0.02482(15) 0.02376(15) 0.01532(13) 0.00070(15) 0.00567(10) 0.00097(16)
Eu2 0.02032(13) 0.02160(14) 0.01464(13) -0.00069(14) 0.00698(9) -0.00100(15)
O1 0.036(2) 0.0309(18) 0.0164(16) -0.0010(14) 0.0086(14) 0.0037(16)
O2 0.0295(19) 0.0207(18) 0.0211(17) 0.0005(14) 0.0073(15) 0.0004(14)
O3 0.0249(17) 0.0224(18) 0.0191(17) 0.0009(14) 0.0061(14) 0.0036(14)
N1 0.027(2) 0.030(2) 0.020(2) 0.0035(17) 0.0052(16) 0.0017(17)
N2 0.027(2) 0.031(2) 0.024(2) 0.0016(18) 0.0117(18) 0.0024(18)
N3 0.023(2) 0.029(2) 0.024(2) -0.0043(17) 0.0084(17) -0.0036(17)
N4 0.032(2) 0.028(2) 0.018(2) -0.0039(16) 0.0069(17) -0.0029(18)
N5 0.040(3) 0.034(2) 0.026(2) 0.0019(19) 0.013(2) 0.003(2)
N9 0.034(2) 0.027(2) 0.022(2) -0.0019(17) 0.0088(18) 0.0050(18)
C1 0.040(3) 0.032(3) 0.024(3) 0.000(2) 0.013(2) 0.001(2)
C2 0.028(2) 0.035(3) 0.017(2) 0.001(2) 0.0089(19) 0.004(2)
C3 0.033(3) 0.035(3) 0.022(3) -0.004(2) 0.012(2) -0.002(2)
C4 0.038(3) 0.042(3) 0.022(3) -0.007(2) 0.014(2) -0.004(2)
C5 0.036(3) 0.050(4) 0.023(3) -0.001(2) 0.014(2) -0.002(2)
C6 0.037(3) 0.038(3) 0.022(3) 0.002(2) 0.014(2) 0.001(2)
C7 0.036(3) 0.036(3) 0.020(2) 0.000(2) 0.010(2) 0.002(2)
C8 0.047(3) 0.057(4) 0.021(2) -0.002(3) 0.012(2) -0.007(3)
C9 0.040(3) 0.032(3) 0.018(2) 0.004(2) 0.007(2) 0.008(2)
C10 0.060(4) 0.044(3) 0.020(3) 0.006(2) 0.011(3) 0.019(3)
C11 0.082(5) 0.040(4) 0.032(3) 0.012(3) 0.020(3) 0.023(3)
C12 0.059(4) 0.041(4) 0.035(3) 0.007(3) 0.011(3) 0.025(3)
C13 0.039(3) 0.040(3) 0.025(3) 0.006(2) 0.008(2) 0.014(3)
C14 0.029(3) 0.037(3) 0.024(3) 0.002(2) 0.005(2) 0.003(2)
C15 0.031(3) 0.026(2) 0.022(2) -0.0007(19) 0.009(2) 0.007(2)
C16 0.027(3) 0.024(2) 0.024(3) 0.0006(19) 0.008(2) 0.003(2)
C17 0.044(3) 0.027(3) 0.042(3) 0.002(2) 0.011(3) 0.005(3)
C18 0.057(4) 0.024(3) 0.075(5) 0.010(3) 0.025(4) -0.002(3)
C19 0.042(3) 0.031(3) 0.059(4) 0.011(3) 0.020(3) -0.005(3)
C20 0.037(3) 0.026(3) 0.029(3) 0.006(2) 0.015(2) 0.002(2)
C49 0.031(3) 0.023(2) 0.021(2) -0.0006(19) 0.010(2) -0.001(2)
C22 0.075(6) 0.025(3) 0.156(11) 0.009(5) 0.061(7) 0.002(4)
C23 0.032(3) 0.035(3) 0.028(3) 0.008(2) 0.015(2) 0.002(2)
C24 0.029(3) 0.032(3) 0.035(3) 0.001(2) 0.019(2) 0.000(2)
C25 0.029(3) 0.033(3) 0.054(4) 0.004(3) 0.017(3) -0.004(2)
C26 0.038(3) 0.042(4) 0.076(5) -0.002(3) 0.028(3) -0.006(3)
C27 0.029(3) 0.036(3) 0.069(5) -0.004(3) 0.021(3) -0.001(2)
C28 0.031(3) 0.033(3) 0.047(4) -0.010(3) 0.018(3) 0.001(2)
C29 0.024(2) 0.026(2) 0.033(3) -0.004(2) 0.012(2) -0.0030(19)
C30 0.025(2) 0.032(3) 0.026(3) -0.006(2) 0.009(2) -0.005(2)
C31 0.026(3) 0.025(2) 0.025(3) -0.0036(19) 0.008(2) -0.001(2)
C32 0.032(3) 0.030(3) 0.041(3) -0.008(2) 0.009(2) 0.001(2)
C33 0.039(3) 0.025(3) 0.051(4) -0.001(2) 0.004(3) 0.002(2)
C34 0.039(3) 0.022(2) 0.037(3) 0.000(2) 0.007(2) -0.005(2)
C35 0.026(3) 0.023(2) 0.021(2) 0.0019(19) 0.001(2) -0.003(2)
C36 0.026(2) 0.021(2) 0.022(2) 0.0000(18) 0.0080(19) -0.0020(19)
C37 0.052(4) 0.030(3) 0.086(6) -0.010(3) 0.011(4) 0.006(3)
C38 0.029(3) 0.032(3) 0.020(2) 0.000(2) 0.008(2) -0.006(2)
C39 0.031(3) 0.029(3) 0.018(2) 0.000(2) 0.005(2) -0.005(2)
C40 0.033(3) 0.041(3) 0.026(3) 0.001(2) 0.007(2) -0.009(2)
C41 0.044(4) 0.062(4) 0.029(3) -0.005(3) 0.006(3) -0.022(3)
C42 0.054(4) 0.071(5) 0.028(3) -0.006(3) 0.005(3) -0.030(4)
C43 0.053(4) 0.060(4) 0.021(3) -0.012(3) 0.013(3) -0.023(3)
C44 0.033(3) 0.036(3) 0.018(2) -0.002(2) 0.007(2) -0.007(2)
C45 0.045(3) 0.036(3) 0.027(3) -0.006(2) 0.017(2) -0.002(2)
O4 0.0249(16) 0.035(2) 0.0176(15) 0.0021(13) 0.0058(13) -0.0010(14)
O5 0.0231(14) 0.0312(17) 0.0209(14) -0.0001(17) 0.0086(11) -0.0030(17)
O6 0.0245(15) 0.0386(18) 0.0220(15) 0.0037(18) 0.0101(12) 0.0020(18)
C46 0.026(2) 0.025(2) 0.019(2) 0.002(2) 0.0073(16) 0.003(2)
O1W 0.0317(19) 0.045(3) 0.038(2) 0.0036(18) -0.0010(16) 0.0003(17)
O10W 0.066(4) 0.082(5) 0.126(7) -0.028(4) 0.043(4) -0.008(4)
O2W 0.037(2) 0.0274(19) 0.023(2) -0.0030(15) 0.0112(16) -0.0018(16)
O11W 0.163(14) 0.134(12) 0.054(7) -0.013(7) 0.007(8) 0.015(10)
O3M 0.095(9) 0.048(7) 0.068(8) -0.012(6) 0.011(7) -0.046(7)
C3M 0.145(17) 0.046(9) 0.062(11) -0.005(8) -0.010(11) -0.046(11)
O7 0.037(2) 0.0274(19) 0.023(2) -0.0030(15) 0.0112(16) -0.0018(16)
O8 0.116(11) 0.028(5) 0.057(7) -0.003(4) 0.047(7) 0.007(6)
O9 0.063(7) 0.063(8) 0.058(7) -0.031(6) 0.035(6) -0.033(6)
N6 0.046(6) 0.040(6) 0.034(6) 0.005(5) 0.020(5) 0.001(5)
O3W 0.035(2) 0.032(2) 0.025(2) 0.0000(16) 0.0098(16) 0.0042(17)
O10 0.035(2) 0.032(2) 0.025(2) 0.0000(16) 0.0098(16) 0.0042(17)
O11 0.081(8) 0.034(5) 0.051(6) 0.004(4) 0.027(6) -0.004(5)
O12 0.051(6) 0.062(7) 0.068(8) 0.016(6) 0.038(6) 0.011(5)
N7 0.043(6) 0.032(5) 0.021(5) 0.005(4) 0.012(4) 0.005(4)
O9W 0.052(6) 0.085(9) 0.052(7) 0.006(6) 0.027(5) 0.017(6)
O5M 0.092(10) 0.088(10) 0.094(11) 0.011(8) 0.022(9) 0.031(8)
C5M 0.14(2) 0.096(16) 0.102(17) 0.011(14) -0.024(16) 0.021(15)
O13 0.083(12) 0.042(10) 0.084(13) -0.034(10) -0.031(10) 0.025(8)
O14 0.123(12) 0.064(8) 0.085(9) -0.030(9) -0.026(8) 0.025(10)
O15 0.19(2) 0.101(13) 0.068(10) -0.018(9) 0.058(12) -0.013(13)
N8 0.099(12) 0.033(7) 0.066(10) -0.008(6) -0.027(9) -0.002(7)
O1M 0.044(3) 0.047(4) 0.026(3) -0.005(3) -0.003(2) 0.011(3)
C1M 0.037(4) 0.062(6) 0.040(4) -0.017(4) -0.005(3) 0.010(4)
O2M 0.048(5) 0.065(6) 0.033(4) 0.025(4) 0.016(4) 0.040(5)
C2M 0.110(15) 0.071(11) 0.042(8) 0.019(8) 0.023(9) -0.013(10)
O4M 0.047(5) 0.069(7) 0.078(7) -0.024(6) -0.013(5) 0.037(5)
C4M 0.122(16) 0.135(18) 0.071(12) 0.009(12) 0.002(12) 0.032(15)
O4W 0.14(2) 0.072(16) 0.13(2) 0.046(14) 0.062(19) 0.015(14)
O6W 0.14(3) 0.09(2) 0.13(3) 0.00(2) 0.05(2) 0.04(2)
O7W 0.10(2) 0.073(16) 0.032(11) -0.009(10) -0.021(12) -0.023(14)

loop_
_atom_type_symbol
_atom_type_description
_atom_type_scat_dispersion_real
_atom_type_scat_dispersion_imag
_atom_type_scat_source
C C 0.0181 0.0091 'International Tables Vol C Tables 4.2.6.8 and 6.1.1.4'
H H 0.0000 0.0000 'International Tables Vol C Tables 4.2.6.8 and 6.1.1.4'
N N 0.0311 0.0180 'International Tables Vol C Tables 4.2.6.8 and 6.1.1.4'
O O 0.0492 0.0322 'International Tables Vol C Tables 4.2.6.8 and 6.1.1.4'
Eu Eu -8.9294 11.1857 'International Tables Vol C Tables 4.2.6.8 and 6.1.1.4'

loop_
_geom_angle_atom_site_label_1
_geom_angle_atom_site_label_2
_geom_angle_atom_site_label_3
_geom_angle
_geom_angle_site_symmetry_1
_geom_angle_site_symmetry_3
_geom_angle_publ_flag
O1 Eu1 O2 103.07(14) . . ?
O1 Eu1 O4 149.71(13) . . ?
O2 Eu1 O4 92.45(13) . . ?
O1 Eu1 O3 77.28(13) . . ?
O2 Eu1 O3 68.09(11) . . ?
O4 Eu1 O3 84.88(13) . . ?
O1 Eu1 O1W 95.93(15) . . ?
O2 Eu1 O1W 149.04(14) . . ?
O4 Eu1 O1W 82.69(14) . . ?
O3 Eu1 O1W 141.00(14) . . ?
O1 Eu1 N1 138.64(14) . . ?
O2 Eu1 N1 75.04(14) . . ?
O4 Eu1 N1 70.30(13) . . ?
O3 Eu1 N1 134.23(13) . . ?
O1W Eu1 N1 74.54(14) . . ?
O1 Eu1 N9 73.54(13) . . ?
O2 Eu1 N9 88.56(14) . . ?
O4 Eu1 N9 133.49(13) . . ?
O3 Eu1 N9 137.04(14) . . ?
O1W Eu1 N9 73.54(15) . . ?
N1 Eu1 N9 65.13(14) . . ?
O1 Eu1 N4 82.16(14) . . ?
O2 Eu1 N4 138.03(13) . . ?
O4 Eu1 N4 69.17(13) . . ?
O3 Eu1 N4 72.79(13) . . ?
O1W Eu1 N4 68.23(14) . . ?
N1 Eu1 N4 127.30(15) . . ?
N9 Eu1 N4 131.76(13) . . ?
O1 Eu1 Eu2 101.56(10) . . ?
O2 Eu1 Eu2 36.57(9) . . ?
O4 Eu1 Eu2 75.78(8) . . ?
O3 Eu1 Eu2 35.53(9) . . ?
O1W Eu1 Eu2 158.36(11) . . ?
N1 Eu1 Eu2 99.72(10) . . ?
N9 Eu1 Eu2 123.64(10) . . ?
N4 Eu1 Eu2 101.46(9) . . ?
O3 Eu2 O5 78.26(13) . . ?
O3 Eu2 O2 66.46(10) . . ?
O5 Eu2 O2 78.05(13) . . ?
O3 Eu2 O6 142.37(14) . 2_656 ?
O5 Eu2 O6 116.05(10) . 2_656 ?
O2 Eu2 O6 147.51(14) . 2_656 ?
O3 Eu2 O7 139.45(13) . . ?
O5 Eu2 O7 82.08(14) . . ?
O2 Eu2 O7 74.99(13) . . ?
O6 Eu2 O7 78.18(14) 2_656 . ?
O3 Eu2 O2W 139.45(13) . . ?
O5 Eu2 O2W 82.08(14) . . ?
O2 Eu2 O2W 74.99(13) . . ?
O6 Eu2 O2W 78.18(14) 2_656 . ?
O3 Eu2 O5 128.33(13) . 2_656 ?
O5 Eu2 O5 63.46(12) . 2_656 ?
O2 Eu2 O5 130.30(13) . 2_656 ?
O6 Eu2 O5 52.60(10) 2_656 2_656 ?
O2W Eu2 O5 69.86(14) . 2_656 ?
O3 Eu2 O10 72.71(13) . . ?
O5 Eu2 O10 79.07(14) . . ?
O2 Eu2 O10 136.28(13) . . ?
O6 Eu2 O10 76.20(14) 2_656 . ?
O7 Eu2 O10 137.09(10) . . ?
O5 Eu2 O10 67.24(14) 2_656 . ?
O3 Eu2 O3W 72.71(13) . . ?
O5 Eu2 O3W 79.07(14) . . ?
O2 Eu2 O3W 136.28(13) . . ?
O6 Eu2 O3W 76.20(14) 2_656 . ?
O2W Eu2 O3W 137.09(10) . . ?
O5 Eu2 O3W 67.24(14) 2_656 . ?
O3 Eu2 N3 76.18(13) . . ?
O5 Eu2 N3 146.86(15) . . ?
O2 Eu2 N3 109.92(14) . . ?
O6 Eu2 N3 75.03(13) 2_656 . ?
O7 Eu2 N3 130.93(14) . . ?
O2W Eu2 N3 130.93(14) . . ?
O5 Eu2 N3 119.57(13) 2_656 . ?
O10 Eu2 N3 73.45(14) . . ?
O3W Eu2 N3 73.45(14) . . ?
O3 Eu2 N2 104.47(14) . . ?
O5 Eu2 N2 144.49(14) . . ?
O2 Eu2 N2 71.24(14) . . ?
O6 Eu2 N2 83.77(13) 2_656 . ?
O7 Eu2 N2 73.22(14) . . ?
O2W Eu2 N2 73.22(14) . . ?
O5 Eu2 N2 126.97(14) 2_656 . ?
O10 Eu2 N2 136.08(14) . . ?
O3W Eu2 N2 136.08(14) . . ?
N3 Eu2 N2 63.70(13) . . ?
O3 Eu2 C46 140.40(14) . 2_656 ?
O5 Eu2 C46 90.12(12) . 2_656 ?
O2 Eu2 C46 147.99(14) . 2_656 ?
O6 Eu2 C46 25.96(11) 2_656 2_656 ?
O7 Eu2 C46 73.96(14) . 2_656 ?
O2W Eu2 C46 73.96(14) . 2_656 ?
O5 Eu2 C46 26.75(12) 2_656 2_656 ?
O10 Eu2 C46 67.93(14) . 2_656 ?
O3W Eu2 C46 67.93(14) . 2_656 ?
N3 Eu2 C46 96.28(14) . 2_656 ?
N2 Eu2 C46 106.59(14) . 2_656 ?
C2 O1 Eu1 136.6(3) . . ?
C49 O2 Eu1 128.0(3) . . ?
C49 O2 Eu2 122.1(3) . . ?
Eu1 O2 Eu2 108.73(15) . . ?
C36 O3 Eu2 123.8(3) . . ?
C36 O3 Eu1 127.3(3) . . ?
Eu2 O3 Eu1 108.83(14) . . ?
C14 N1 C15 114.7(4) . . ?
C14 N1 Eu1 115.4(3) . . ?
C15 N1 Eu1 114.0(3) . . ?
C14 N1 H1 103.5 . . ?
C15 N1 H1 103.5 . . ?
Eu1 N1 H1 103.5 . . ?
C24 N2 C23 108.9(4) . . ?
C24 N2 Eu2 116.6(3) . . ?
C23 N2 Eu2 116.8(3) . . ?
C24 N2 H2 104.3 . . ?
C23 N2 H2 104.3 . . ?
Eu2 N2 H2 104.3 . . ?
C29 N3 C30 114.9(4) . . ?
C29 N3 Eu2 109.8(3) . . ?
C30 N3 Eu2 110.4(3) . . ?
C29 N3 H3 107.1 . . ?
C30 N3 H3 107.1 . . ?
Eu2 N3 H3 107.1 . . ?
C38 N4 C39 112.2(4) . . ?
C38 N4 Eu1 108.0(3) . . ?
C39 N4 Eu1 132.0(3) . . ?
C38 N4 H4 99.1 . . ?
C39 N4 H4 99.1 . . ?
Eu1 N4 H4 99.1 . . ?
C44 N5 C45 119.2(5) . . ?
C44 N5 H5A 107.5 . . ?
C45 N5 H5A 107.5 . . ?
C44 N5 H5B 107.5 . . ?
C45 N5 H5B 107.5 . . ?
H5A N5 H5B 107.0 . . ?
C9 N9 C1 113.0(4) . . ?
C9 N9 Eu1 117.9(3) . . ?
C1 N9 Eu1 109.2(3) . . ?
C9 N9 H9N 105.2 . . ?
C1 N9 H9N 105.2 . . ?
Eu1 N9 H9N 105.2 . . ?
C7 C1 N9 109.8(5) . . ?
C7 C1 H1A 109.7 . . ?
N9 C1 H1A 109.7 . . ?
C7 C1 H1B 109.7 . . ?
N9 C1 H1B 109.7 . . ?
H1A C1 H1B 108.2 . . ?
O1 C2 C3 121.1(5) . . ?
O1 C2 C7 120.0(5) . . ?
C3 C2 C7 118.9(5) . . ?
C4 C3 C2 119.6(5) . . ?
C4 C3 C45 119.4(5) . . ?
C2 C3 C45 120.7(5) . . ?
C5 C4 C3 122.5(5) . . ?
C5 C4 H4A 118.8 . . ?
C3 C4 H4A 118.8 . . ?
C4 C5 C6 118.2(5) . . ?
C4 C5 C8 121.8(6) . . ?
C6 C5 C8 120.0(6) . . ?
C7 C6 C5 120.8(5) . . ?
C7 C6 H6 119.6 . . ?
C5 C6 H6 119.6 . . ?
C6 C7 C2 120.1(5) . . ?
C6 C7 C1 120.6(5) . . ?
C2 C7 C1 119.3(5) . . ?
C5 C8 H8A 109.5 . . ?
C5 C8 H8B 109.5 . . ?
H8A C8 H8B 109.5 . . ?
C5 C8 H8C 109.5 . . ?
H8A C8 H8C 109.5 . . ?
H8B C8 H8C 109.5 . . ?
N9 C9 C10 111.8(5) . . ?
N9 C9 C14 108.6(5) . . ?
C10 C9 C14 110.3(5) . . ?
N9 C9 H9 108.7 . . ?
C10 C9 H9 108.7 . . ?
C14 C9 H9 108.7 . . ?
C9 C10 C11 112.8(5) . . ?
C9 C10 H10A 109.0 . . ?
C11 C10 H10A 109.0 . . ?
C9 C10 H10B 109.0 . . ?
C11 C10 H10B 109.0 . . ?
H10A C10 H10B 107.8 . . ?
C12 C11 C10 111.2(6) . . ?
C12 C11 H11A 109.4 . . ?
C10 C11 H11A 109.4 . . ?
C12 C11 H11B 109.4 . . ?
C10 C11 H11B 109.4 . . ?
H11A C11 H11B 108.0 . . ?
C11 C12 C13 109.4(6) . . ?
C11 C12 H12A 109.8 . . ?
C13 C12 H12A 109.8 . . ?
C11 C12 H12B 109.8 . . ?
C13 C12 H12B 109.8 . . ?
H12A C12 H12B 108.2 . . ?
C14 C13 C12 111.5(5) . . ?
C14 C13 H13A 109.3 . . ?
C12 C13 H13A 109.3 . . ?
C14 C13 H13B 109.3 . . ?
C12 C13 H13B 109.3 . . ?
H13A C13 H13B 108.0 . . ?
N1 C14 C13 116.4(5) . . ?
N1 C14 C9 110.3(4) . . ?
C13 C14 C9 110.8(5) . . ?
N1 C14 H14 106.2 . . ?
C13 C14 H14 106.2 . . ?
C9 C14 H14 106.2 . . ?
C16 C15 N1 111.5(4) . . ?
C16 C15 H15A 109.3 . . ?
N1 C15 H15A 109.3 . . ?
C16 C15 H15B 109.3 . . ?
N1 C15 H15B 109.3 . . ?
H15A C15 H15B 108.0 . . ?
C17 C16 C49 118.1(5) . . ?
C17 C16 C15 122.1(5) . . ?
C49 C16 C15 119.8(5) . . ?
C18 C17 C16 122.9(6) . . ?
C18 C17 H17 118.6 . . ?
C16 C17 H17 118.6 . . ?
C17 C18 C19 118.6(6) . . ?
C17 C18 C22 120.6(7) . . ?
C19 C18 C22 120.8(7) . . ?
C18 C19 C20 120.9(6) . . ?
C18 C19 H19 119.6 . . ?
C20 C19 H19 119.6 . . ?
C19 C20 C49 119.6(5) . . ?
C19 C20 C23 121.7(6) . . ?
C49 C20 C23 118.6(5) . . ?
O2 C49 C16 121.3(5) . . ?
O2 C49 C20 118.8(5) . . ?
C16 C49 C20 119.9(5) . . ?
C18 C22 H22A 109.5 . . ?
C18 C22 H22B 109.5 . . ?
H22A C22 H22B 109.5 . . ?
C18 C22 H22C 109.5 . . ?
H22A C22 H22C 109.5 . . ?
H22B C22 H22C 109.5 . . ?
C20 C23 N2 112.9(5) . . ?
C20 C23 H23A 109.0 . . ?
N2 C23 H23A 109.0 . . ?
C20 C23 H23B 109.0 . . ?
N2 C23 H23B 109.0 . . ?
H23A C23 H23B 107.8 . . ?
N2 C24 C29 110.1(4) . . ?
N2 C24 C25 113.0(5) . . ?
C29 C24 C25 109.2(5) . . ?
N2 C24 H24 108.1 . . ?
C29 C24 H24 108.1 . . ?
C25 C24 H24 108.1 . . ?
C26 C25 C24 112.4(5) . . ?
C26 C25 H25A 109.1 . . ?
C24 C25 H25A 109.1 . . ?
C26 C25 H25B 109.1 . . ?
C24 C25 H25B 109.1 . . ?
H25A C25 H25B 107.9 . . ?
C25 C26 C27 110.4(5) . . ?
C25 C26 H26A 109.6 . . ?
C27 C26 H26A 109.6 . . ?
C25 C26 H26B 109.6 . . ?
C27 C26 H26B 109.6 . . ?
H26A C26 H26B 108.1 . . ?
C28 C27 C26 111.4(6) . . ?
C28 C27 H27A 109.3 . . ?
C26 C27 H27A 109.3 . . ?
C28 C27 H27B 109.3 . . ?
C26 C27 H27B 109.3 . . ?
H27A C27 H27B 108.0 . . ?
C27 C28 C29 110.6(5) . . ?
C27 C28 H28A 109.5 . . ?
C29 C28 H28A 109.5 . . ?
C27 C28 H28B 109.5 . . ?
C29 C28 H28B 109.5 . . ?
H28A C28 H28B 108.1 . . ?
N3 C29 C24 110.2(4) . . ?
N3 C29 C28 115.4(4) . . ?
C24 C29 C28 109.4(5) . . ?
N3 C29 H29 107.2 . . ?
C24 C29 H29 107.2 . . ?
C28 C29 H29 107.2 . . ?
N3 C30 C31 109.3(4) . . ?
N3 C30 H30A 109.8 . . ?
C31 C30 H30A 109.8 . . ?
N3 C30 H30B 109.8 . . ?
C31 C30 H30B 109.8 . . ?
H30A C30 H30B 108.3 . . ?
C32 C31 C36 120.2(5) . . ?
C32 C31 C30 121.1(5) . . ?
C36 C31 C30 118.5(5) . . ?
C33 C32 C31 122.3(6) . . ?
C33 C32 H32 118.9 . . ?
C31 C32 H32 118.9 . . ?
C32 C33 C34 117.3(5) . . ?
C32 C33 C37 121.8(6) . . ?
C34 C33 C37 120.8(6) . . ?
C33 C34 C35 122.3(5) . . ?
C33 C34 H34 118.8 . . ?
C35 C34 H34 118.8 . . ?
C34 C35 C36 118.4(5) . . ?
C34 C35 C38 122.5(5) . . ?
C36 C35 C38 119.0(5) . . ?
O3 C36 C31 120.6(5) . . ?
O3 C36 C35 120.0(5) . . ?
C31 C36 C35 119.4(5) . . ?
C33 C37 H37A 109.5 . . ?
C33 C37 H37B 109.5 . . ?
H37A C37 H37B 109.5 . . ?
C33 C37 H37C 109.5 . . ?
H37A C37 H37C 109.5 . . ?
H37B C37 H37C 109.5 . . ?
N4 C38 C35 111.0(4) . . ?
N4 C38 H38A 109.4 . . ?
C35 C38 H38A 109.4 . . ?
N4 C38 H38B 109.4 . . ?
C35 C38 H38B 109.4 . . ?
H38A C38 H38B 108.0 . . ?
N4 C39 C40 110.2(5) . . ?
N4 C39 C44 113.0(4) . . ?
C40 C39 C44 111.3(5) . . ?
N4 C39 H39 107.4 . . ?
C40 C39 H39 107.4 . . ?
C44 C39 H39 107.4 . . ?
C39 C40 C41 112.0(5) . . ?
C39 C40 H40A 109.2 . . ?
C41 C40 H40A 109.2 . . ?
C39 C40 H40B 109.2 . . ?
C41 C40 H40B 109.2 . . ?
H40A C40 H40B 107.9 . . ?
C40 C41 C42 110.1(5) . . ?
C40 C41 H41A 109.6 . . ?
C42 C41 H41A 109.6 . . ?
C40 C41 H41B 109.6 . . ?
C42 C41 H41B 109.6 . . ?
H41A C41 H41B 108.2 . . ?
C43 C42 C41 110.3(6) . . ?
C43 C42 H42A 109.6 . . ?
C41 C42 H42A 109.6 . . ?
C43 C42 H42B 109.6 . . ?
C41 C42 H42B 109.6 . . ?
H42A C42 H42B 108.1 . . ?
C42 C43 C44 112.5(6) . . ?
C42 C43 H43A 109.1 . . ?
C44 C43 H43A 109.1 . . ?
C42 C43 H43B 109.1 . . ?
C44 C43 H43B 109.1 . . ?
H43A C43 H43B 107.8 . . ?
N5 C44 C39 109.0(5) . . ?
N5 C44 C43 109.7(5) . . ?
C39 C44 C43 111.3(5) . . ?
N5 C44 H44 108.9 . . ?
C39 C44 H44 108.9 . . ?
C43 C44 H44 108.9 . . ?
C3 C45 N5 115.1(5) . . ?
C3 C45 H45A 108.5 . . ?
N5 C45 H45A 108.5 . . ?
C3 C45 H45B 108.5 . . ?
N5 C45 H45B 108.5 . . ?
H45A C45 H45B 107.5 . . ?
C46 O4 Eu1 128.9(3) . . ?
C46 O5 Eu2 148.5(3) . . ?
C46 O5 Eu2 95.0(2) . 2_656 ?
Eu2 O5 Eu2 116.44(12) . 2_656 ?
C46 O6 Eu2 96.6(3) . 2_656 ?
O4 C46 O6 123.4(4) . . ?
O4 C46 O5 121.2(4) . . ?
O6 C46 O5 115.3(4) . . ?
O4 C46 Eu2 174.5(4) . 2_656 ?
O6 C46 Eu2 57.4(2) . 2_656 ?
O5 C46 Eu2 58.3(2) . 2_656 ?
Eu1 O1W H1WA 111.0 . . ?
Eu1 O1W H1WB 132.7 . . ?
H1WA O1W H1WB 104.7 . . ?
H10C O10W H10D 104.6 . . ?
Eu2 O2W H2W1 109.4 . . ?
Eu2 O2W H2W2 109.4 . . ?
H2W1 O2W H2W2 109.5 . . ?
H11C O11W H11D 104.7 . . ?
C3M O3M H3M 108.9 . . ?
O3M C3M H3MA 109.5 . . ?
O3M C3M H3MB 109.4 . . ?
H3MA C3M H3MB 109.5 . . ?
O3M C3M H3MC 109.5 . . ?
H3MA C3M H3MC 109.5 . . ?
H3MB C3M H3MC 109.5 . . ?
N6 O7 Eu2 144.3(6) . . ?
O7 N6 O8 120.6(12) . . ?
O7 N6 O9 121.4(12) . . ?
O8 N6 O9 118.0(13) . . ?
Eu2 O3W H3W1 109.5 . . ?
Eu2 O3W H3W2 109.4 . . ?
H3W1 O3W H3W2 109.5 . . ?
N7 O10 Eu2 144.6(5) . . ?
O11 N7 O12 120.8(12) . . ?
O11 N7 O10 119.6(11) . . ?
O12 N7 O10 118.9(10) . . ?
H9WA O9W H9WB 109.5 . . ?
H11E O11X H11F 104.5 . . ?
C5M O5M H5M 109.5 . . ?
O5M C5M H5MA 109.5 . . ?
O5M C5M H5MB 109.5 . . ?
H5MA C5M H5MB 109.5 . . ?
O5M C5M H5MC 109.5 . . ?
H5MA C5M H5MC 109.5 . . ?
H5MB C5M H5MC 109.5 . . ?
O14 N8 O15 121(2) . . ?
O14 N8 O13 122(2) . . ?
O15 N8 O13 116.8(18) . . ?
C1M O1M H1M 109.2 . . ?
O1M C1M H1MA 109.5 . . ?
O1M C1M H1MB 109.5 . . ?
H1MA C1M H1MB 109.5 . . ?
O1M C1M H1MC 109.5 . . ?
H1MA C1M H1MC 109.5 . . ?
H1MB C1M H1MC 109.5 . . ?
C2M O2M H2M 110.5 . . ?
O2M C2M H2MB 109.5 . . ?
O2M C2M H2MC 109.5 . . ?
H2MB C2M H2MC 109.5 . . ?
O2M C2M H2MD 109.5 . . ?
H2MB C2M H2MD 109.5 . . ?
H2MC C2M H2MD 109.5 . . ?
C4M O4M H4M 109.5 . . ?
O4M C4M H4MA 109.5 . . ?
O4M C4M H4MB 109.5 . . ?
H4MA C4M H4MB 109.5 . . ?
O4M C4M H4MC 109.5 . . ?
H4MA C4M H4MC 109.5 . . ?
H4MB C4M H4MC 109.5 . . ?
C6M O6M H6M 109.5 . . ?
O6M C6M H6MA 109.5 . . ?
O6M C6M H6MB 109.5 . . ?
H6MA C6M H6MB 109.5 . . ?
O6M C6M H6MC 109.5 . . ?
H6MA C6M H6MC 109.5 . . ?
H6MB C6M H6MC 109.5 . . ?
H4WA O4W H4WB 105.4 . . ?
C7M O7M H7M 109.1 . . ?
O7M C7M H7MB 109.5 . . ?
O7M C7M H7MC 109.5 . . ?
H7MB C7M H7MC 109.5 . . ?
O7M C7M H7MA 109.5 . . ?
H7MB C7M H7MA 109.5 . . ?
H7MC C7M H7MA 109.5 . . ?

loop_
_geom_bond_atom_site_label_1
_geom_bond_atom_site_label_2
_geom_bond_distance
_geom_bond_site_symmetry_2
_geom_bond_publ_flag
Eu1 O1 2.275(4) . ?
Eu1 O2 2.322(4) . ?
Eu1 O4 2.367(3) . ?
Eu1 O3 2.378(4) . ?
Eu1 O1W 2.417(4) . ?
Eu1 N1 2.617(5) . ?
Eu1 N9 2.626(4) . ?
Eu1 N4 2.829(5) . ?
Eu1 Eu2 3.8626(10) . ?
Eu2 O3 2.372(4) . ?
Eu2 O5 2.388(3) . ?
Eu2 O2 2.430(4) . ?
Eu2 O6 2.466(3) 2_656 ?
Eu2 O7 2.472(4) . ?
Eu2 O2W 2.472(4) . ?
Eu2 O5 2.481(3) 2_656 ?
Eu2 O10 2.540(4) . ?
Eu2 O3W 2.540(4) . ?
Eu2 N3 2.591(5) . ?
Eu2 N2 2.702(5) . ?
Eu2 C46 2.906(5) 2_656 ?
O1 C2 1.338(6) . ?
O2 C49 1.346(6) . ?
O3 C36 1.349(6) . ?
N1 C14 1.485(7) . ?
N1 C15 1.495(7) . ?
N1 H1 1.0000 . ?
N2 C24 1.487(7) . ?
N2 C23 1.487(7) . ?
N2 H2 1.0000 . ?
N3 C29 1.480(7) . ?
N3 C30 1.484(7) . ?
N3 H3 1.0000 . ?
N4 C38 1.476(7) . ?
N4 C39 1.495(7) . ?
N4 H4 1.0000 . ?
N5 C44 1.482(8) . ?
N5 C45 1.504(7) . ?
N5 H5A 0.9100 . ?
N5 H5B 0.9100 . ?
N9 C9 1.485(7) . ?
N9 C1 1.503(7) . ?
N9 H9N 1.0000 . ?
C1 C7 1.496(8) . ?
C1 H1A 0.9900 . ?
C1 H1B 0.9900 . ?
C2 C3 1.409(7) . ?
C2 C7 1.411(8) . ?
C3 C4 1.394(7) . ?
C3 C45 1.484(8) . ?
C4 C5 1.381(9) . ?
C4 H4A 0.9500 . ?
C5 C6 1.409(8) . ?
C5 C8 1.515(7) . ?
C6 C7 1.403(7) . ?
C6 H6 0.9500 . ?
C8 H8A 0.9800 . ?
C8 H8B 0.9800 . ?
C8 H8C 0.9800 . ?
C9 C10 1.523(8) . ?
C9 C14 1.544(8) . ?
C9 H9 1.0000 . ?
C10 C11 1.526(9) . ?
C10 H10A 0.9900 . ?
C10 H10B 0.9900 . ?
C11 C12 1.517(11) . ?
C11 H11A 0.9900 . ?
C11 H11B 0.9900 . ?
C12 C13 1.528(8) . ?
C12 H12A 0.9900 . ?
C12 H12B 0.9900 . ?
C13 C14 1.518(8) . ?
C13 H13A 0.9900 . ?
C13 H13B 0.9900 . ?
C14 H14 1.0000 . ?
C15 C16 1.489(8) . ?
C15 H15A 0.9900 . ?
C15 H15B 0.9900 . ?
C16 C17 1.397(8) . ?
C16 C49 1.403(8) . ?
C17 C18 1.385(10) . ?
C17 H17 0.9500 . ?
C18 C19 1.385(10) . ?
C18 C22 1.516(9) . ?
C19 C20 1.401(8) . ?
C19 H19 0.9500 . ?
C20 C49 1.413(8) . ?
C20 C23 1.487(8) . ?
C22 H22A 0.9800 . ?
C22 H22B 0.9800 . ?
C22 H22C 0.9800 . ?
C23 H23A 0.9900 . ?
C23 H23B 0.9900 . ?
C24 C29 1.528(7) . ?
C24 C25 1.529(8) . ?
C24 H24 1.0000 . ?
C25 C26 1.522(9) . ?
C25 H25A 0.9900 . ?
C25 H25B 0.9900 . ?
C26 C27 1.529(10) . ?
C26 H26A 0.9900 . ?
C26 H26B 0.9900 . ?
C27 C28 1.516(8) . ?
C27 H27A 0.9900 . ?
C27 H27B 0.9900 . ?
C28 C29 1.535(7) . ?
C28 H28A 0.9900 . ?
C28 H28B 0.9900 . ?
C29 H29 1.0000 . ?
C30 C31 1.506(7) . ?
C30 H30A 0.9900 . ?
C30 H30B 0.9900 . ?
C31 C32 1.389(8) . ?
C31 C36 1.395(7) . ?
C32 C33 1.386(9) . ?
C32 H32 0.9500 . ?
C33 C34 1.400(10) . ?
C33 C37 1.496(9) . ?
C34 C35 1.406(8) . ?
C34 H34 0.9500 . ?
C35 C36 1.415(7) . ?
C35 C38 1.486(8) . ?
C37 H37A 0.9800 . ?
C37 H37B 0.9800 . ?
C37 H37C 0.9800 . ?
C38 H38A 0.9900 . ?
C38 H38B 0.9900 . ?
C39 C40 1.520(8) . ?
C39 C44 1.537(7) . ?
C39 H39 1.0000 . ?
C40 C41 1.529(9) . ?
C40 H40A 0.9900 . ?
C40 H40B 0.9900 . ?
C41 C42 1.530(9) . ?
C41 H41A 0.9900 . ?
C41 H41B 0.9900 . ?
C42 C43 1.510(10) . ?
C42 H42A 0.9900 . ?
C42 H42B 0.9900 . ?
C43 C44 1.549(8) . ?
C43 H43A 0.9900 . ?
C43 H43B 0.9900 . ?
C44 H44 1.0000 . ?
C45 H45A 0.9900 . ?
C45 H45B 0.9900 . ?
O4 C46 1.253(6) . ?
O5 C46 1.313(6) . ?
O6 C46 1.281(6) . ?
O1W H1WA 0.8399 . ?
O1W H1WB 0.8400 . ?
O10W H10C 0.8403 . ?
O10W H10D 0.8396 . ?
O2W H2W1 0.8401 . ?
O2W H2W2 0.8401 . ?
O11W H11C 0.8400 . ?
O11W H11D 0.8400 . ?
O3M C3M 1.467(13) . ?
O3M H3M 0.8398 . ?
C3M H3MA 0.9797 . ?
C3M H3MB 0.9804 . ?
C3M H3MC 0.9794 . ?
O7 N6 1.250(13) . ?
O8 N6 1.266(16) . ?
O9 N6 1.269(17) . ?
O3W H3W1 0.8400 . ?
O3W H3W2 0.8401 . ?
O10 N7 1.301(11) . ?
O11 N7 1.236(15) . ?
O12 N7 1.242(16) . ?
O9W H9WA 0.8200 . ?
O9W H9WB 0.8187 . ?
O11X H11E 0.8700 . ?
O11X H11F 0.8695 . ?
O5M C5M 1.429(14) . ?
O5M H5M 0.8400 . ?
C5M H5MA 0.9800 . ?
C5M H5MB 0.9800 . ?
C5M H5MC 0.9800 . ?
O13 N8 1.37(4) . ?
O14 N8 1.20(2) . ?
O15 N8 1.22(3) . ?
O1M C1M 1.401(10) . ?
O1M H1M 0.8402 . ?
C1M H1MA 0.9800 . ?
C1M H1MB 0.9800 . ?
C1M H1MC 0.9800 . ?
O2M C2M 1.355(12) . ?
O2M H2M 0.8400 . ?
C2M H2MB 0.9800 . ?
C2M H2MC 0.9800 . ?
C2M H2MD 0.9800 . ?
O4M C4M 1.413(7) . ?
O4M H4M 0.8400 . ?
C4M H4MA 0.9800 . ?
C4M H4MB 0.9800 . ?
C4M H4MC 0.9800 . ?
O6M C6M 1.48(3) . ?
O6M H6M 0.8400 . ?
C6M H6MA 0.9800 . ?
C6M H6MB 0.9800 . ?
C6M H6MC 0.9800 . ?
O4W H4WA 0.8718 . ?
O4W H4WB 0.8004 . ?
O7M C7M 1.47(3) . ?
O7M H7M 0.8401 . ?
C7M H7MB 0.9800 . ?
C7M H7MC 0.9800 . ?
C7M H7MA 0.9800 . ?

loop_
_geom_hbond_atom_site_label_D
_geom_hbond_atom_site_label_H
_geom_hbond_atom_site_label_A
_geom_hbond_distance_DH
_geom_hbond_distance_HA
_geom_hbond_distance_DA
_geom_hbond_angle_DHA
_geom_hbond_site_symmetry_A
_geom_hbond_publ_flag
N2 H2 O9^b 1.00 1.99 2.920(13) 153.8 . yes
N3 H3 O12^b 1.00 2.02 2.973(13) 157.5 . yes
N5 H5A O1 0.91 2.10 2.706(6) 122.9 . yes
N5 H5B O13^a 0.91 2.11 2.88(2) 142.8 . yes
N5 H5B O4W^b 0.91 2.03 2.82(3) 144.4 . yes
N9 H9N O1M^a 1.00 2.16 3.139(8) 165.3 . yes
O1W H1WA O10W 0.84 1.95 2.725(9) 153.9 3_545 yes
O1W H1WB O1M^a 0.84 1.89 2.679(7) 156.5 . yes
O1W H1WB O12W^b 0.84 1.68 2.45(8) 149.7 . yes
O2W^a H2W1^a O7^b 0.84 1.94 2.751(8) 161.4 2_656 yes
O3W^a H3W1^a O10^b 0.84 1.89 2.721(9) 169.5 2_656 yes
O4W^b H4WA^b O5W^b 0.87 2.36 3.09(8) 140.9 . yes
O9W^b H9WA^b O9^b 0.82 1.88 2.693(19) 174.1 4_556 yes
O9W^b H9WB^b O12^b 0.82 1.99 2.720(16) 148.4 . yes
O10W H10C O8W^b 0.84 1.89 2.61(3) 143.9 . yes
O10W H10C O4M^a 0.84 2.00 2.826(12) 167.0 . yes
O10W H10D O11W^a 0.84 2.05 2.883(18) 171.0 3_455 yes
O11X^b H11E^b O12^b 0.87 1.61 2.48(5) 173.4 2_656 yes
O1M^a H1M^a O2M^a 0.84 1.89 2.710(10) 165.7 3_545 yes
O2M^a H2M^a O13^a 0.84 2.23 2.92(3) 139.9 2_657 yes
C2M^a H2MB^a O6M^a 0.98 2.21 3.15(9) 160.5 . yes
O3M^a H3M^a O11W^a 0.84 1.99 2.81(2) 167.7 . yes
O4M^a H4M^a O4 0.84 2.55 3.061(10) 120.8 3_455 yes
O4M^a H4M^a O6 0.84 1.96 2.798(9) 178.0 3_455 yes
O5M^b H5M^b O11^b 0.84 2.30 2.809(19) 119.6 . yes
C26 H26A O15^a 0.99 2.52 3.388(19) 146.6 3_445 yes
C27 H27A O5M^b 0.99 2.54 3.386(18) 143.1 4_546 yes
C29 H29 O6 1.00 2.34 3.092(6) 131.2 2_656 yes
C37 H37A O4W^b 0.98 2.58 3.26(3) 127.2 . yes
C43 H43A O15^a 0.99 2.57 3.45(2) 148.1 . yes
